data_4123158
loop_
_publ_author_name
'Mou, Zhongyu'
'Uchida, Kazuyuki'
'Kubo, Takashi'
'Kertesz, Miklos'

_publ_section_title
;
 Evidence of \s- and \p-Dimerization in a Series of Phenalenyls.
;
_journal_name_full 'Journal of the American Chemical Society'
_journal_page_first 141216073244005
_journal_paper_doi 10.1021/ja509243p
_journal_year 2014
_chemical_formula_sum 'C16 H15'
_chemical_formula_weight 207.28
_chemical_name_systematic
;
 ?
;
_space_group_IT_number 2
_symmetry_cell_setting triclinic
_symmetry_space_group_name_Hall '-P 1'
_symmetry_space_group_name_H-M 'P -1'
_atom_sites_solution_hydrogens geom
_atom_sites_solution_primary direct
_atom_sites_solution_secondary difmap
_audit_creation_method SHELXL-97
_cell_angle_alpha 93.7663(10)
_cell_angle_beta 99.8235(10)
_cell_angle_gamma 90.3569(10)
_cell_formula_units_Z 8
_cell_length_a 10.4471(4)
_cell_length_b 11.2032(3)
_cell_length_c 19.9952(6)
_cell_measurement_reflns_used 13811
_cell_measurement_temperature 200
_cell_measurement_theta_max 54.91
_cell_measurement_theta_min 6.13
_cell_volume 2300.60(13)
_computing_molecular_graphics 'Yadokari-XG 2009 (Wakita Nemoto et al., 2009)'
_computing_publication_material 'Yadokari-XG 2009 (Wakita,Nemoto et al., 2009)'
_computing_structure_refinement 'SHELXL-97 (Sheldrick, 1997)'
_diffrn_ambient_temperature 200
_diffrn_measured_fraction_theta_full 0.992
_diffrn_measured_fraction_theta_max 0.992
_diffrn_measurement_device_type 'Rigaku RAXIS-RAPID Imaging Plate'
_diffrn_measurement_method \w
_diffrn_radiation_type MoK\a
_diffrn_radiation_wavelength 0.71075
_diffrn_reflns_av_R_equivalents 0.0460
_diffrn_reflns_av_sigmaI/netI 0.0604
_diffrn_reflns_limit_h_max 13
_diffrn_reflns_limit_h_min -13
_diffrn_reflns_limit_k_max 14
_diffrn_reflns_limit_k_min -14
_diffrn_reflns_limit_l_max 25
_diffrn_reflns_limit_l_min -25
_diffrn_reflns_number 22875
_diffrn_reflns_theta_full 27.46
_diffrn_reflns_theta_max 27.46
_diffrn_reflns_theta_min 3.07
_exptl_absorpt_coefficient_mu 0.067
_exptl_absorpt_correction_type none
_exptl_crystal_colour colorless
_exptl_crystal_density_diffrn 1.197
_exptl_crystal_density_method 'not measured'
_exptl_crystal_description platelet
_exptl_crystal_F_000 888
_exptl_crystal_size_max 0.5
_exptl_crystal_size_mid 0.5
_exptl_crystal_size_min 0.1
_refine_diff_density_max 0.259
_refine_diff_density_min -0.283
_refine_diff_density_rms 0.059
_refine_ls_extinction_method none
_refine_ls_goodness_of_fit_ref 1.146
_refine_ls_hydrogen_treatment noref
_refine_ls_matrix_type full
_refine_ls_number_parameters 589
_refine_ls_number_reflns 10426
_refine_ls_number_restraints 0
_refine_ls_restrained_S_all 1.146
_refine_ls_R_factor_all 0.1053
_refine_ls_R_factor_gt 0.0478
_refine_ls_shift/su_max 0.000
_refine_ls_shift/su_mean 0.000
_refine_ls_structure_factor_coef Fsqd
_refine_ls_weighting_details 'calc w=1/[\s^2^(Fo^2^)+(0.0744P)^2^+0.3368P] where P=(Fo^2^+2Fc^2^)/3'
_refine_ls_weighting_scheme calc
_refine_ls_wR_factor_gt 0.1225
_refine_ls_wR_factor_ref 0.1773
_reflns_number_gt 5873
_reflns_number_total 10426
_reflns_threshold_expression >2sigma(I)
_cod_data_source_file MePLY-Sigma.cif
_cod_data_source_block MePLY-Sigma
_cod_database_code 4123158

loop_
_symmetry_equiv_pos_as_xyz
'x, y, z'
'-x, -y, -z'

loop_
_atom_site_label
_atom_site_type_symbol
_atom_site_fract_x
_atom_site_fract_y
_atom_site_fract_z
_atom_site_U_iso_or_equiv
_atom_site_adp_type
_atom_site_occupancy
_atom_site_symmetry_multiplicity
_atom_site_calc_flag
_atom_site_refinement_flags
C1 C 0.18109(19) -0.19847(17) 0.26586(10) 0.0314(4) Uani 1 1 d .
H1 H 0.1749 -0.2433 0.2205 0.038 Uiso 1 1 calc R
C2 C 0.0499(2) -0.20769(18) 0.28630(10) 0.0359(5) Uani 1 1 d .
C3 C 0.0356(2) -0.24369(18) 0.34722(11) 0.0377(5) Uani 1 1 d .
H2 H -0.0491 -0.2440 0.3586 0.045 Uiso 1 1 calc R
C4 C 0.1430(2) -0.28228(17) 0.39682(10) 0.0343(5) Uani 1 1 d .
C5 C 0.1253(2) -0.32086(19) 0.45889(11) 0.0416(5) Uani 1 1 d .
H3 H 0.0410 -0.3178 0.4707 0.050 Uiso 1 1 calc R
C6 C 0.2289(2) -0.3648(2) 0.50546(11) 0.0428(5) Uani 1 1 d .
C7 C 0.3504(2) -0.36809(19) 0.48852(10) 0.0400(5) Uani 1 1 d .
H4 H 0.4208 -0.3955 0.5200 0.048 Uiso 1 1 calc R
C8 C 0.3735(2) -0.33139(17) 0.42489(10) 0.0340(5) Uani 1 1 d .
C9 C 0.4976(2) -0.33897(18) 0.40577(11) 0.0374(5) Uani 1 1 d .
H5 H 0.5689 -0.3650 0.4372 0.045 Uiso 1 1 calc R
C10 C 0.5173(2) -0.30948(18) 0.34257(11) 0.0371(5) Uani 1 1 d .
C11 C 0.4104(2) -0.27060(17) 0.29621(10) 0.0336(5) Uani 1 1 d .
H6 H 0.4225 -0.2550 0.2516 0.040 Uiso 1 1 calc R
C12 C 0.2895(2) -0.25456(16) 0.31363(10) 0.0316(4) Uani 1 1 d .
C13 C 0.26897(19) -0.28732(17) 0.37859(10) 0.0303(4) Uani 1 1 d .
C14 C -0.0653(2) -0.1779(2) 0.23421(11) 0.0463(6) Uani 1 1 d .
H7 H -0.1455 -0.1939 0.2515 0.069 Uiso 1 1 calc R
H8 H -0.0646 -0.2273 0.1920 0.069 Uiso 1 1 calc R
H9 H -0.0605 -0.0932 0.2253 0.069 Uiso 1 1 calc R
C15 C 0.2023(3) -0.4082(2) 0.57162(12) 0.0576(7) Uani 1 1 d .
H10 H 0.2821 -0.4404 0.5967 0.086 Uiso 1 1 calc R
H11 H 0.1348 -0.4710 0.5622 0.086 Uiso 1 1 calc R
H12 H 0.1729 -0.3413 0.5989 0.086 Uiso 1 1 calc R
C16 C 0.6486(2) -0.3137(2) 0.32215(13) 0.0512(6) Uani 1 1 d .
H13 H 0.7089 -0.3543 0.3560 0.077 Uiso 1 1 calc R
H14 H 0.6805 -0.2320 0.3194 0.077 Uiso 1 1 calc R
H15 H 0.6424 -0.3576 0.2776 0.077 Uiso 1 1 calc R
C17 C 0.2162(2) -0.06093(17) 0.25555(10) 0.0321(4) Uani 1 1 d .
H16 H 0.1321 -0.0199 0.2414 0.038 Uiso 1 1 calc R
C18 C 0.2926(2) -0.05426(17) 0.19835(10) 0.0336(5) Uani 1 1 d .
C19 C 0.4185(2) -0.02374(17) 0.21038(10) 0.0357(5) Uani 1 1 d .
H17 H 0.4635 -0.0232 0.1729 0.043 Uiso 1 1 calc R
C20 C 0.4902(2) 0.00875(17) 0.27838(10) 0.0343(5) Uani 1 1 d .
C21 C 0.6221(2) 0.02935(18) 0.29118(11) 0.0399(5) Uani 1 1 d .
H18 H 0.6695 0.0176 0.2548 0.048 Uiso 1 1 calc R
C22 C 0.6903(2) 0.06745(19) 0.35666(12) 0.0423(5) Uani 1 1 d .
C23 C 0.6201(2) 0.08942(19) 0.40817(11) 0.0418(5) Uani 1 1 d .
H19 H 0.6644 0.1171 0.4520 0.050 Uiso 1 1 calc R
C24 C 0.4830(2) 0.07186(17) 0.39777(10) 0.0345(5) Uani 1 1 d .
C25 C 0.4081(2) 0.09932(18) 0.44936(10) 0.0374(5) Uani 1 1 d .
H20 H 0.4505 0.1291 0.4932 0.045 Uiso 1 1 calc R
C26 C 0.2757(2) 0.08379(18) 0.43745(10) 0.0366(5) Uani 1 1 d .
C27 C 0.2143(2) 0.03383(17) 0.37302(10) 0.0342(5) Uani 1 1 d .
H21 H 0.1227 0.0215 0.3650 0.041 Uiso 1 1 calc R
C28 C 0.28199(19) 0.00265(16) 0.32191(9) 0.0299(4) Uani 1 1 d .
C29 C 0.2190(2) -0.08309(19) 0.12772(10) 0.0425(5) Uani 1 1 d .
H22 H 0.2756 -0.0691 0.0945 0.064 Uiso 1 1 calc R
H23 H 0.1430 -0.0318 0.1196 0.064 Uiso 1 1 calc R
H24 H 0.1905 -0.1672 0.1229 0.064 Uiso 1 1 calc R
C30 C 0.8350(2) 0.0833(3) 0.36765(15) 0.0610(7) Uani 1 1 d .
H25 H 0.8657 0.1192 0.4137 0.091 Uiso 1 1 calc R
H26 H 0.8587 0.1358 0.3342 0.091 Uiso 1 1 calc R
H27 H 0.8751 0.0052 0.3622 0.091 Uiso 1 1 calc R
C31 C 0.1946(3) 0.1199(2) 0.49067(11) 0.0519(6) Uani 1 1 d .
H28 H 0.2513 0.1363 0.5347 0.078 Uiso 1 1 calc R
H29 H 0.1333 0.0548 0.4940 0.078 Uiso 1 1 calc R
H30 H 0.1463 0.1920 0.4779 0.078 Uiso 1 1 calc R
C32 C 0.2789(2) 0.29603(17) 0.23033(10) 0.0329(4) Uani 1 1 d .
H31 H 0.2741 0.2445 0.2689 0.039 Uiso 1 1 calc R
C33 C 0.4191(2) 0.30025(17) 0.22153(10) 0.0356(5) Uani 1 1 d .
C34 C 0.4543(2) 0.27121(18) 0.16162(11) 0.0397(5) Uani 1 1 d .
H32 H 0.5440 0.2764 0.1587 0.048 Uiso 1 1 calc R
C35 C 0.3633(2) 0.23205(17) 0.10047(10) 0.0347(5) Uani 1 1 d .
C36 C 0.4030(2) 0.20271(19) 0.03950(11) 0.0449(5) Uani 1 1 d .
H33 H 0.4924 0.2114 0.0367 0.054 Uiso 1 1 calc R
C37 C 0.3154(2) 0.1601(2) -0.01917(11) 0.0460(6) Uani 1 1 d .
C38 C 0.1866(2) 0.14768(19) -0.01464(11) 0.0428(5) Uani 1 1 d .
H34 H 0.1269 0.1199 -0.0540 0.051 Uiso 1 1 calc R
C39 C 0.1398(2) 0.17513(17) 0.04719(10) 0.0345(5) Uani 1 1 d .
C40 C 0.0086(2) 0.15788(18) 0.05326(10) 0.0376(5) Uani 1 1 d .
H35 H -0.0528 0.1333 0.0140 0.045 Uiso 1 1 calc R
C41 C -0.0320(2) 0.17582(18) 0.11473(11) 0.0385(5) Uani 1 1 d .
C42 C 0.0596(2) 0.21367(17) 0.17307(11) 0.0353(5) Uani 1 1 d .
H36 H 0.0324 0.2211 0.2161 0.042 Uiso 1 1 calc R
C43 C 0.18780(19) 0.24020(16) 0.16930(10) 0.0313(4) Uani 1 1 d .
C44 C 0.22974(19) 0.21815(16) 0.10570(10) 0.0310(4) Uani 1 1 d .
C45 C 0.5181(2) 0.3352(2) 0.28390(12) 0.0491(6) Uani 1 1 d .
H37 H 0.6057 0.3233 0.2735 0.074 Uiso 1 1 calc R
H38 H 0.5053 0.2854 0.3208 0.074 Uiso 1 1 calc R
H39 H 0.5078 0.4195 0.2980 0.074 Uiso 1 1 calc R
C46 C 0.3658(3) 0.1258(3) -0.08415(13) 0.0661(8) Uani 1 1 d .
H40 H 0.4071 0.0477 -0.0807 0.099 Uiso 1 1 calc R
H41 H 0.4296 0.1861 -0.0914 0.099 Uiso 1 1 calc R
H42 H 0.2934 0.1216 -0.1225 0.099 Uiso 1 1 calc R
C47 C -0.1721(2) 0.1597(2) 0.12205(14) 0.0544(6) Uani 1 1 d .
H43 H -0.2083 0.2376 0.1329 0.082 Uiso 1 1 calc R
H44 H -0.1776 0.1070 0.1588 0.082 Uiso 1 1 calc R
H45 H -0.2215 0.1238 0.0793 0.082 Uiso 1 1 calc R
C48 C 0.2309(2) 0.42680(17) 0.25268(10) 0.0349(5) Uani 1 1 d .
H46 H 0.3091 0.4725 0.2776 0.042 Uiso 1 1 calc R
C49 C 0.1368(2) 0.41788(18) 0.30153(10) 0.0397(5) Uani 1 1 d .
C50 C 0.0113(2) 0.44102(19) 0.28305(11) 0.0422(5) Uani 1 1 d .
H47 H -0.0451 0.4311 0.3149 0.051 Uiso 1 1 calc R
C51 C -0.0440(2) 0.48069(18) 0.21653(10) 0.0365(5) Uani 1 1 d .
C52 C -0.1746(2) 0.49401(19) 0.19582(12) 0.0436(5) Uani 1 1 d .
H48 H -0.2322 0.4731 0.2253 0.052 Uiso 1 1 calc R
C53 C -0.2274(2) 0.53748(19) 0.13251(12) 0.0435(5) Uani 1 1 d .
C54 C -0.1438(2) 0.56974(19) 0.09074(11) 0.0396(5) Uani 1 1 d .
H49 H -0.1778 0.6004 0.0483 0.047 Uiso 1 1 calc R
C55 C -0.00731(19) 0.55833(17) 0.10950(10) 0.0327(4) Uani 1 1 d .
C56 C 0.08035(19) 0.59462(17) 0.06763(10) 0.0335(5) Uani 1 1 d .
H50 H 0.0473 0.6258 0.0252 0.040 Uiso 1 1 calc R
C57 C 0.2120(2) 0.58566(17) 0.08721(10) 0.0336(5) Uani 1 1 d .
C58 C 0.2599(2) 0.53403(17) 0.14894(10) 0.0330(4) Uani 1 1 d .
H51 H 0.3511 0.5268 0.1622 0.040 Uiso 1 1 calc R
C59 C 0.1787(2) 0.49370(16) 0.19062(9) 0.0311(4) Uani 1 1 d .
C60 C 0.04341(19) 0.50969(16) 0.17219(10) 0.0310(4) Uani 1 1 d .
C61 C 0.1919(3) 0.3805(2) 0.37140(11) 0.0538(6) Uani 1 1 d .
H52 H 0.1237 0.3827 0.3996 0.081 Uiso 1 1 calc R
H53 H 0.2631 0.4354 0.3923 0.081 Uiso 1 1 calc R
H54 H 0.2249 0.2990 0.3678 0.081 Uiso 1 1 calc R
C62 C -0.3719(2) 0.5485(3) 0.11206(15) 0.0604(7) Uani 1 1 d .
H55 H -0.3907 0.5891 0.0696 0.091 Uiso 1 1 calc R
H56 H -0.4066 0.5950 0.1480 0.091 Uiso 1 1 calc R
H57 H -0.4126 0.4686 0.1053 0.091 Uiso 1 1 calc R
C63 C 0.3052(2) 0.6290(2) 0.04394(12) 0.0465(6) Uani 1 1 d .
H58 H 0.2562 0.6599 0.0026 0.070 Uiso 1 1 calc R
H59 H 0.3588 0.5624 0.0315 0.070 Uiso 1 1 calc R
H60 H 0.3612 0.6928 0.0696 0.070 Uiso 1 1 calc R
C64 C 0.41833(19) 0.02602(16) 0.33266(10) 0.0305(4) Uani 1 1 d .

loop_
_atom_site_aniso_label
_atom_site_aniso_U_11
_atom_site_aniso_U_22
_atom_site_aniso_U_33
_atom_site_aniso_U_23
_atom_site_aniso_U_13
_atom_site_aniso_U_12
C1 0.0324(11) 0.0272(9) 0.0335(10) 0.0003(8) 0.0032(8) -0.0006(8)
C2 0.0334(12) 0.0297(10) 0.0432(11) 0.0005(9) 0.0033(9) 0.0006(8)
C3 0.0306(11) 0.0377(11) 0.0456(12) 0.0037(10) 0.0082(9) -0.0006(9)
C4 0.0357(12) 0.0292(10) 0.0382(11) -0.0015(9) 0.0086(9) -0.0028(8)
C5 0.0441(13) 0.0413(12) 0.0416(12) 0.0029(10) 0.0139(10) -0.0015(10)
C6 0.0549(15) 0.0375(12) 0.0369(11) 0.0034(10) 0.0098(10) -0.0023(10)
C7 0.0451(13) 0.0368(11) 0.0370(11) 0.0047(9) 0.0029(10) 0.0012(10)
C8 0.0390(12) 0.0253(10) 0.0368(11) 0.0013(9) 0.0045(9) -0.0005(8)
C9 0.0341(12) 0.0322(10) 0.0451(12) 0.0042(9) 0.0035(9) 0.0042(9)
C10 0.0356(12) 0.0273(10) 0.0492(12) 0.0043(9) 0.0086(10) 0.0022(8)
C11 0.0344(11) 0.0277(10) 0.0406(11) 0.0055(9) 0.0105(9) 0.0017(8)
C12 0.0381(12) 0.0206(9) 0.0357(10) 0.0000(8) 0.0059(9) -0.0006(8)
C13 0.0303(11) 0.0268(9) 0.0339(10) 0.0027(8) 0.0052(8) -0.0012(8)
C14 0.0358(13) 0.0485(13) 0.0521(13) 0.0072(11) -0.0007(10) -0.0005(10)
C15 0.0728(19) 0.0627(16) 0.0416(13) 0.0150(12) 0.0173(12) 0.0040(14)
C16 0.0368(13) 0.0525(14) 0.0677(16) 0.0136(13) 0.0147(11) 0.0094(11)
C17 0.0364(12) 0.0251(9) 0.0339(10) 0.0030(8) 0.0035(8) 0.0024(8)
C18 0.0447(13) 0.0246(9) 0.0316(10) 0.0037(8) 0.0065(9) 0.0035(8)
C19 0.0437(13) 0.0293(10) 0.0361(11) 0.0039(9) 0.0123(9) 0.0039(9)
C20 0.0402(12) 0.0247(9) 0.0397(11) 0.0045(9) 0.0108(9) 0.0045(8)
C21 0.0308(11) 0.0373(11) 0.0540(13) 0.0064(10) 0.0131(10) 0.0029(9)
C22 0.0361(13) 0.0346(11) 0.0555(13) 0.0040(10) 0.0054(10) 0.0023(9)
C23 0.0382(13) 0.0346(11) 0.0488(13) 0.0036(10) -0.0030(10) 0.0014(9)
C24 0.0355(12) 0.0290(10) 0.0380(11) 0.0051(9) 0.0020(9) 0.0025(8)
C25 0.0423(13) 0.0343(11) 0.0338(10) -0.0012(9) 0.0023(9) 0.0056(9)
C26 0.0427(13) 0.0323(10) 0.0361(11) 0.0032(9) 0.0097(9) 0.0061(9)
C27 0.0360(12) 0.0302(10) 0.0367(10) 0.0033(9) 0.0063(9) 0.0036(8)
C28 0.0332(11) 0.0242(9) 0.0321(10) 0.0050(8) 0.0038(8) 0.0028(8)
C29 0.0588(15) 0.0331(11) 0.0348(11) 0.0030(9) 0.0055(10) 0.0006(10)
C30 0.0351(14) 0.0643(17) 0.0816(19) 0.0032(15) 0.0051(13) -0.0009(12)
C31 0.0588(16) 0.0575(15) 0.0410(12) 0.0004(11) 0.0136(11) 0.0123(12)
C32 0.0388(12) 0.0241(9) 0.0342(10) 0.0058(8) 0.0003(9) 0.0006(8)
C33 0.0375(12) 0.0245(9) 0.0421(11) 0.0052(9) -0.0024(9) 0.0021(8)
C34 0.0337(12) 0.0318(11) 0.0527(13) 0.0068(10) 0.0033(10) -0.0001(9)
C35 0.0379(12) 0.0278(10) 0.0390(11) 0.0051(9) 0.0072(9) 0.0012(8)
C36 0.0483(14) 0.0389(12) 0.0495(13) 0.0026(11) 0.0148(11) -0.0020(10)
C37 0.0603(16) 0.0369(12) 0.0437(12) 0.0024(10) 0.0174(11) -0.0055(11)
C38 0.0555(15) 0.0355(11) 0.0360(11) 0.0019(9) 0.0045(10) -0.0044(10)
C39 0.0396(12) 0.0264(10) 0.0364(10) 0.0051(9) 0.0023(9) 0.0018(8)
C40 0.0378(12) 0.0326(11) 0.0394(11) 0.0038(9) -0.0026(9) 0.0010(9)
C41 0.0362(12) 0.0281(10) 0.0498(12) 0.0007(9) 0.0038(10) 0.0015(9)
C42 0.0347(12) 0.0302(10) 0.0420(11) 0.0020(9) 0.0091(9) 0.0013(8)
C43 0.0357(11) 0.0217(9) 0.0359(10) 0.0040(8) 0.0032(8) 0.0026(8)
C44 0.0332(11) 0.0233(9) 0.0368(10) 0.0063(8) 0.0049(8) 0.0018(8)
C45 0.0463(14) 0.0383(12) 0.0556(14) 0.0019(11) -0.0105(11) -0.0006(10)
C46 0.087(2) 0.0621(17) 0.0549(15) -0.0083(13) 0.0349(15) -0.0161(15)
C47 0.0349(13) 0.0538(15) 0.0732(17) -0.0054(13) 0.0092(12) -0.0033(11)
C48 0.0445(13) 0.0250(9) 0.0340(10) 0.0029(8) 0.0032(9) 0.0006(8)
C49 0.0586(15) 0.0298(11) 0.0308(10) 0.0001(9) 0.0091(10) 0.0009(10)
C50 0.0554(15) 0.0360(11) 0.0394(11) 0.0033(10) 0.0198(11) 0.0038(10)
C51 0.0400(13) 0.0292(10) 0.0423(11) 0.0011(9) 0.0136(9) 0.0009(9)
C52 0.0443(14) 0.0363(11) 0.0551(13) 0.0042(11) 0.0219(11) 0.0027(10)
C53 0.0344(12) 0.0373(12) 0.0602(14) 0.0035(11) 0.0116(10) 0.0027(9)
C54 0.0339(12) 0.0358(11) 0.0479(12) 0.0060(10) 0.0027(9) 0.0020(9)
C55 0.0313(11) 0.0255(9) 0.0409(11) 0.0038(9) 0.0041(9) 0.0024(8)
C56 0.0324(11) 0.0312(10) 0.0365(10) 0.0073(9) 0.0028(8) 0.0013(8)
C57 0.0360(12) 0.0276(10) 0.0375(11) 0.0038(9) 0.0060(9) 0.0001(8)
C58 0.0334(11) 0.0257(9) 0.0378(11) 0.0022(9) 0.0006(9) 0.0006(8)
C59 0.0396(12) 0.0207(9) 0.0318(10) -0.0002(8) 0.0040(8) 0.0015(8)
C60 0.0319(11) 0.0238(9) 0.0372(10) 0.0009(8) 0.0061(8) 0.0006(8)
C61 0.081(2) 0.0436(13) 0.0361(12) 0.0048(11) 0.0081(12) 0.0059(12)
C62 0.0358(14) 0.0634(17) 0.0830(18) 0.0082(15) 0.0116(13) 0.0030(12)
C63 0.0411(13) 0.0510(14) 0.0490(13) 0.0124(11) 0.0090(10) -0.0018(11)
C64 0.0337(11) 0.0237(9) 0.0349(10) 0.0047(8) 0.0071(8) 0.0059(8)

loop_
_atom_type_symbol
_atom_type_description
_atom_type_scat_dispersion_real
_atom_type_scat_dispersion_imag
_atom_type_scat_source
C C 0.0033 0.0016 'International Tables Vol C Tables 4.2.6.8 and 6.1.1.4'
H H 0.0000 0.0000 'International Tables Vol C Tables 4.2.6.8 and 6.1.1.4'

loop_
_geom_angle_atom_site_label_1
_geom_angle_atom_site_label_2
_geom_angle_atom_site_label_3
_geom_angle
C2 C1 C12 114.19(16)
C2 C1 C17 110.51(15)
C12 C1 C17 111.10(15)
C2 C1 H1 106.9
C12 C1 H1 106.9
C17 C1 H1 106.9
C3 C2 C1 121.67(18)
C3 C2 C14 121.6(2)
C1 C2 C14 116.71(18)
C2 C3 C4 123.34(19)
C2 C3 H2 118.3
C4 C3 H2 118.3
C5 C4 C13 119.31(19)
C5 C4 C3 122.20(19)
C13 C4 C3 118.37(17)
C4 C5 C6 122.0(2)
C4 C5 H3 119.0
C6 C5 H3 119.0
C7 C6 C5 118.79(19)
C7 C6 C15 121.9(2)
C5 C6 C15 119.3(2)
C6 C7 C8 121.49(19)
C6 C7 H4 119.3
C8 C7 H4 119.3
C9 C8 C13 118.82(17)
C9 C8 C7 121.93(18)
C13 C8 C7 119.25(19)
C10 C9 C8 121.38(19)
C10 C9 H5 119.3
C8 C9 H5 119.3
C9 C10 C11 118.76(19)
C9 C10 C16 122.10(19)
C11 C10 C16 119.11(19)
C12 C11 C10 122.22(18)
C12 C11 H6 118.9
C10 C11 H6 118.9
C11 C12 C13 118.71(17)
C11 C12 C1 120.96(17)
C13 C12 C1 120.29(17)
C8 C13 C12 119.91(18)
C8 C13 C4 119.11(17)
C12 C13 C4 120.91(17)
C2 C14 H7 109.5
C2 C14 H8 109.5
H7 C14 H8 109.5
C2 C14 H9 109.5
H7 C14 H9 109.5
H8 C14 H9 109.5
C6 C15 H10 109.5
C6 C15 H11 109.5
H10 C15 H11 109.5
C6 C15 H12 109.5
H10 C15 H12 109.5
H11 C15 H12 109.5
C10 C16 H13 109.5
C10 C16 H14 109.5
H13 C16 H14 109.5
C10 C16 H15 109.5
H13 C16 H15 109.5
H14 C16 H15 109.5
C18 C17 C28 113.73(17)
C18 C17 C1 110.47(16)
C28 C17 C1 111.16(14)
C18 C17 H16 107.0
C28 C17 H16 107.0
C1 C17 H16 107.0
C19 C18 C29 122.29(19)
C19 C18 C17 121.34(18)
C29 C18 C17 116.37(19)
C18 C19 C20 123.01(19)
C18 C19 H17 118.5
C20 C19 H17 118.5
C21 C20 C64 119.22(19)
C21 C20 C19 122.67(19)
C64 C20 C19 118.01(19)
C20 C21 C22 122.4(2)
C20 C21 H18 118.8
C22 C21 H18 118.8
C23 C22 C21 118.3(2)
C23 C22 C30 122.1(2)
C21 C22 C30 119.6(2)
C22 C23 C24 121.9(2)
C22 C23 H19 119.1
C24 C23 H19 119.1
C25 C24 C23 122.73(19)
C25 C24 C64 118.65(19)
C23 C24 C64 118.62(19)
C26 C25 C24 121.45(19)
C26 C25 H20 119.3
C24 C25 H20 119.3
C25 C26 C27 118.74(19)
C25 C26 C31 121.73(19)
C27 C26 C31 119.5(2)
C28 C27 C26 122.3(2)
C28 C27 H21 118.8
C26 C27 H21 118.8
C27 C28 C64 118.99(18)
C27 C28 C17 121.47(18)
C64 C28 C17 119.49(17)
C18 C29 H22 109.5
C18 C29 H23 109.5
H22 C29 H23 109.5
C18 C29 H24 109.5
H22 C29 H24 109.5
H23 C29 H24 109.5
C22 C30 H25 109.5
C22 C30 H26 109.5
H25 C30 H26 109.5
C22 C30 H27 109.5
H25 C30 H27 109.5
H26 C30 H27 109.5
C26 C31 H28 109.5
C26 C31 H29 109.5
H28 C31 H29 109.5
C26 C31 H30 109.5
H28 C31 H30 109.5
H29 C31 H30 109.5
C33 C32 C43 114.13(17)
C33 C32 C48 110.96(16)
C43 C32 C48 111.04(16)
C33 C32 H31 106.8
C43 C32 H31 106.8
C48 C32 H31 106.8
C34 C33 C32 121.48(18)
C34 C33 C45 121.5(2)
C32 C33 C45 117.04(19)
C33 C34 C35 123.7(2)
C33 C34 H32 118.1
C35 C34 H32 118.1
C36 C35 C44 119.54(19)
C36 C35 C34 122.2(2)
C44 C35 C34 118.15(18)
C35 C36 C37 122.3(2)
C35 C36 H33 118.9
C37 C36 H33 118.9
C38 C37 C36 118.5(2)
C38 C37 C46 121.8(2)
C36 C37 C46 119.7(2)
C37 C38 C39 121.9(2)
C37 C38 H34 119.0
C39 C38 H34 119.0
C40 C39 C38 122.45(19)
C40 C39 C44 118.84(19)
C38 C39 C44 118.68(19)
C41 C40 C39 121.30(19)
C41 C40 H35 119.4
C39 C40 H35 119.4
C40 C41 C42 119.2(2)
C40 C41 C47 122.1(2)
C42 C41 C47 118.7(2)
C43 C42 C41 122.00(19)
C43 C42 H36 119.0
C41 C42 H36 119.0
C42 C43 C44 118.19(18)
C42 C43 C32 120.87(18)
C44 C43 C32 120.89(18)
C43 C44 C39 120.23(18)
C43 C44 C35 120.54(18)
C39 C44 C35 119.12(18)
C33 C45 H37 109.5
C33 C45 H38 109.5
H37 C45 H38 109.5
C33 C45 H39 109.5
H37 C45 H39 109.5
H38 C45 H39 109.5
C37 C46 H40 109.5
C37 C46 H41 109.5
H40 C46 H41 109.5
C37 C46 H42 109.5
H40 C46 H42 109.5
H41 C46 H42 109.5
C41 C47 H43 109.5
C41 C47 H44 109.5
H43 C47 H44 109.5
C41 C47 H45 109.5
H43 C47 H45 109.5
H44 C47 H45 109.5
C49 C48 C59 113.75(18)
C49 C48 C32 110.72(16)
C59 C48 C32 110.56(16)
C49 C48 H46 107.2
C59 C48 H46 107.2
C32 C48 H46 107.2
C50 C49 C48 121.24(19)
C50 C49 C61 122.2(2)
C48 C49 C61 116.5(2)
C49 C50 C51 123.4(2)
C49 C50 H47 118.3
C51 C50 H47 118.3
C52 C51 C60 119.20(19)
C52 C51 C50 122.95(19)
C60 C51 C50 117.8(2)
C51 C52 C53 122.8(2)
C51 C52 H48 118.6
C53 C52 H48 118.6
C54 C53 C52 118.3(2)
C54 C53 C62 121.2(2)
C52 C53 C62 120.4(2)
C53 C54 C55 121.5(2)
C53 C54 H49 119.3
C55 C54 H49 119.3
C56 C55 C54 121.97(18)
C56 C55 C60 118.76(18)
C54 C55 C60 119.28(18)
C57 C56 C55 121.25(18)
C57 C56 H50 119.4
C55 C56 H50 119.4
C56 C57 C58 118.90(18)
C56 C57 C63 121.15(18)
C58 C57 C63 119.94(19)
C59 C58 C57 122.19(19)
C59 C58 H51 118.9
C57 C58 H51 118.9
C58 C59 C60 118.65(17)
C58 C59 C48 121.31(19)
C60 C59 C48 119.94(18)
C59 C60 C55 120.08(18)
C59 C60 C51 121.09(18)
C55 C60 C51 118.81(19)
C49 C61 H52 109.5
C49 C61 H53 109.5
H52 C61 H53 109.5
C49 C61 H54 109.5
H52 C61 H54 109.5
H53 C61 H54 109.5
C53 C62 H55 109.5
C53 C62 H56 109.5
H55 C62 H56 109.5
C53 C62 H57 109.5
H55 C62 H57 109.5
H56 C62 H57 109.5
C57 C63 H58 109.5
C57 C63 H59 109.5
H58 C63 H59 109.5
C57 C63 H60 109.5
H58 C63 H60 109.5
H59 C63 H60 109.5
C24 C64 C28 119.62(18)
C24 C64 C20 119.37(19)
C28 C64 C20 120.96(18)

loop_
_geom_bond_atom_site_label_1
_geom_bond_atom_site_label_2
_geom_bond_distance
C1 C2 1.500(3)
C1 C12 1.519(3)
C1 C17 1.616(3)
C1 H1 1.0000
C2 C3 1.340(3)
C2 C14 1.506(3)
C3 C4 1.453(3)
C3 H2 0.9500
C4 C5 1.382(3)
C4 C13 1.425(3)
C5 C6 1.416(3)
C5 H3 0.9500
C6 C7 1.368(3)
C6 C15 1.507(3)
C7 C8 1.421(3)
C7 H4 0.9500
C8 C9 1.414(3)
C8 C13 1.420(3)
C9 C10 1.375(3)
C9 H5 0.9500
C10 C11 1.415(3)
C10 C16 1.497(3)
C11 C12 1.376(3)
C11 H6 0.9500
C12 C13 1.423(3)
C14 H7 0.9800
C14 H8 0.9800
C14 H9 0.9800
C15 H10 0.9800
C15 H11 0.9800
C15 H12 0.9800
C16 H13 0.9800
C16 H14 0.9800
C16 H15 0.9800
C17 C18 1.507(3)
C17 C28 1.516(3)
C17 H16 1.0000
C18 C19 1.335(3)
C18 C29 1.502(3)
C19 C20 1.458(3)
C19 H17 0.9500
C20 C21 1.373(3)
C20 C64 1.426(3)
C21 C22 1.417(3)
C21 H18 0.9500
C22 C23 1.373(3)
C22 C30 1.498(3)
C23 C24 1.422(3)
C23 H19 0.9500
C24 C25 1.417(3)
C24 C64 1.422(3)
C25 C26 1.371(3)
C25 H20 0.9500
C26 C27 1.415(3)
C26 C31 1.507(3)
C27 C28 1.368(3)
C27 H21 0.9500
C28 C64 1.424(3)
C29 H22 0.9800
C29 H23 0.9800
C29 H24 0.9800
C30 H25 0.9800
C30 H26 0.9800
C30 H27 0.9800
C31 H28 0.9800
C31 H29 0.9800
C31 H30 0.9800
C32 C33 1.505(3)
C32 C43 1.511(3)
C32 C48 1.612(3)
C32 H31 1.0000
C33 C34 1.333(3)
C33 C45 1.507(3)
C34 C35 1.456(3)
C34 H32 0.9500
C35 C36 1.374(3)
C35 C44 1.425(3)
C36 C37 1.413(3)
C36 H33 0.9500
C37 C38 1.371(3)
C37 C46 1.511(3)
C38 C39 1.421(3)
C38 H34 0.9500
C39 C40 1.409(3)
C39 C44 1.424(3)
C40 C41 1.371(3)
C40 H35 0.9500
C41 C42 1.416(3)
C41 C47 1.506(3)
C42 C43 1.385(3)
C42 H36 0.9500
C43 C44 1.421(3)
C45 H37 0.9800
C45 H38 0.9800
C45 H39 0.9800
C46 H40 0.9800
C46 H41 0.9800
C46 H42 0.9800
C47 H43 0.9800
C47 H44 0.9800
C47 H45 0.9800
C48 C49 1.507(3)
C48 C59 1.515(3)
C48 H46 1.0000
C49 C50 1.332(3)
C49 C61 1.505(3)
C50 C51 1.455(3)
C50 H47 0.9500
C51 C52 1.369(3)
C51 C60 1.427(3)
C52 C53 1.411(3)
C52 H48 0.9500
C53 C54 1.370(3)
C53 C62 1.503(3)
C54 C55 1.420(3)
C54 H49 0.9500
C55 C56 1.417(3)
C55 C60 1.420(3)
C56 C57 1.370(3)
C56 H50 0.9500
C57 C58 1.413(3)
C57 C63 1.506(3)
C58 C59 1.380(3)
C58 H51 0.9500
C59 C60 1.414(3)
C61 H52 0.9800
C61 H53 0.9800
C61 H54 0.9800
C62 H55 0.9800
C62 H56 0.9800
C62 H57 0.9800
C63 H58 0.9800
C63 H59 0.9800
C63 H60 0.9800

loop_
_geom_torsion_atom_site_label_1
_geom_torsion_atom_site_label_2
_geom_torsion_atom_site_label_3
_geom_torsion_atom_site_label_4
_geom_torsion
C12 C1 C2 C3 10.8(3)
C17 C1 C2 C3 -115.3(2)
C12 C1 C2 C14 -167.46(18)
C17 C1 C2 C14 66.4(2)
C1 C2 C3 C4 -3.2(3)
C14 C2 C3 C4 175.0(2)
C2 C3 C4 C5 -178.9(2)
C2 C3 C4 C13 -3.0(3)
C13 C4 C5 C6 0.4(3)
C3 C4 C5 C6 176.3(2)
C4 C5 C6 C7 0.6(3)
C4 C5 C6 C15 -178.6(2)
C5 C6 C7 C8 -1.6(3)
C15 C6 C7 C8 177.5(2)
C6 C7 C8 C9 -177.4(2)
C6 C7 C8 C13 1.7(3)
C13 C8 C9 C10 -2.8(3)
C7 C8 C9 C10 176.31(19)
C8 C9 C10 C11 0.2(3)
C8 C9 C10 C16 178.3(2)
C9 C10 C11 C12 3.9(3)
C16 C10 C11 C12 -174.23(19)
C10 C11 C12 C13 -5.1(3)
C10 C11 C12 C1 172.49(18)
C2 C1 C12 C11 169.39(18)
C17 C1 C12 C11 -64.8(2)
C2 C1 C12 C13 -13.0(3)
C17 C1 C12 C13 112.77(19)
C9 C8 C13 C12 1.5(3)
C7 C8 C13 C12 -177.58(18)
C9 C8 C13 C4 178.43(18)
C7 C8 C13 C4 -0.7(3)
C11 C12 C13 C8 2.3(3)
C1 C12 C13 C8 -175.32(17)
C11 C12 C13 C4 -174.52(18)
C1 C12 C13 C4 7.9(3)
C5 C4 C13 C8 -0.3(3)
C3 C4 C13 C8 -176.39(18)
C5 C4 C13 C12 176.54(18)
C3 C4 C13 C12 0.5(3)
C2 C1 C17 C18 -144.88(17)
C12 C1 C17 C18 87.30(19)
C2 C1 C17 C28 87.9(2)
C12 C1 C17 C28 -39.9(2)
C28 C17 C18 C19 16.7(3)
C1 C17 C18 C19 -109.1(2)
C28 C17 C18 C29 -163.02(16)
C1 C17 C18 C29 71.2(2)
C29 C18 C19 C20 177.69(18)
C17 C18 C19 C20 -2.0(3)
C18 C19 C20 C21 173.85(19)
C18 C19 C20 C64 -9.7(3)
C64 C20 C21 C22 0.0(3)
C19 C20 C21 C22 176.35(19)
C20 C21 C22 C23 -3.0(3)
C20 C21 C22 C30 177.4(2)
C21 C22 C23 C24 1.7(3)
C30 C22 C23 C24 -178.68(19)
C22 C23 C24 C25 -176.95(19)
C22 C23 C24 C64 2.4(3)
C23 C24 C25 C26 178.62(18)
C64 C24 C25 C26 -0.7(3)
C24 C25 C26 C27 3.0(3)
C24 C25 C26 C31 -176.17(19)
C25 C26 C27 C28 -1.3(3)
C31 C26 C27 C28 177.97(18)
C26 C27 C28 C64 -2.9(3)
C26 C27 C28 C17 174.41(17)
C18 C17 C28 C27 162.11(17)
C1 C17 C28 C27 -72.5(2)
C18 C17 C28 C64 -20.6(2)
C1 C17 C28 C64 104.80(19)
C43 C32 C33 C34 8.3(3)
C48 C32 C33 C34 -118.1(2)
C43 C32 C33 C45 -169.93(17)
C48 C32 C33 C45 63.7(2)
C32 C33 C34 C35 -0.8(3)
C45 C33 C34 C35 177.35(18)
C33 C34 C35 C36 -180.0(2)
C33 C34 C35 C44 -3.3(3)
C44 C35 C36 C37 0.8(3)
C34 C35 C36 C37 177.37(19)
C35 C36 C37 C38 -0.1(3)
C35 C36 C37 C46 -178.2(2)
C36 C37 C38 C39 -0.7(3)
C46 C37 C38 C39 177.3(2)
C37 C38 C39 C40 -177.19(19)
C37 C38 C39 C44 0.8(3)
C38 C39 C40 C41 174.63(19)
C44 C39 C40 C41 -3.4(3)
C39 C40 C41 C42 0.7(3)
C39 C40 C41 C47 179.06(19)
C40 C41 C42 C43 4.0(3)
C47 C41 C42 C43 -174.44(18)
C41 C42 C43 C44 -5.7(3)
C41 C42 C43 C32 171.73(18)
C33 C32 C43 C42 170.33(16)
C48 C32 C43 C42 -63.4(2)
C33 C32 C43 C44 -12.4(2)
C48 C32 C43 C44 113.95(19)
C42 C43 C44 C39 2.8(3)
C32 C43 C44 C39 -174.56(16)
C42 C43 C44 C35 -173.51(17)
C32 C43 C44 C35 9.1(3)
C40 C39 C44 C43 1.6(3)
C38 C39 C44 C43 -176.50(17)
C40 C39 C44 C35 177.96(16)
C38 C39 C44 C35 -0.1(3)
C36 C35 C44 C43 175.74(18)
C34 C35 C44 C43 -1.0(3)
C36 C35 C44 C39 -0.6(3)
C34 C35 C44 C39 -177.39(17)
C33 C32 C48 C49 -144.17(17)
C43 C32 C48 C49 87.8(2)
C33 C32 C48 C59 88.8(2)
C43 C32 C48 C59 -39.2(2)
C59 C48 C49 C50 15.2(3)
C32 C48 C49 C50 -110.0(2)
C59 C48 C49 C61 -165.39(18)
C32 C48 C49 C61 69.4(2)
C48 C49 C50 C51 -2.5(3)
C61 C49 C50 C51 178.1(2)
C49 C50 C51 C52 174.0(2)
C49 C50 C51 C60 -7.7(3)
C60 C51 C52 C53 -1.1(3)
C50 C51 C52 C53 177.1(2)
C51 C52 C53 C54 -1.3(3)
C51 C52 C53 C62 179.1(2)
C52 C53 C54 C55 1.1(3)
C62 C53 C54 C55 -179.3(2)
C53 C54 C55 C56 -178.1(2)
C53 C54 C55 C60 1.5(3)
C54 C55 C56 C57 178.42(19)
C60 C55 C56 C57 -1.3(3)
C55 C56 C57 C58 3.0(3)
C55 C56 C57 C63 -177.5(2)
C56 C57 C58 C59 -0.9(3)
C63 C57 C58 C59 179.56(19)
C57 C58 C59 C60 -2.9(3)
C57 C58 C59 C48 173.42(18)
C49 C48 C59 C58 165.01(18)
C32 C48 C59 C58 -69.7(2)
C49 C48 C59 C60 -18.7(3)
C32 C48 C59 C60 106.6(2)
C58 C59 C60 C55 4.5(3)
C48 C59 C60 C55 -171.81(17)
C58 C59 C60 C51 -173.73(18)
C48 C59 C60 C51 9.9(3)
C56 C55 C60 C59 -2.5(3)
C54 C55 C60 C59 177.76(18)
C56 C55 C60 C51 175.77(18)
C54 C55 C60 C51 -3.9(3)
C52 C51 C60 C59 -177.98(18)
C50 C51 C60 C59 3.7(3)
C52 C51 C60 C55 3.7(3)
C50 C51 C60 C55 -174.65(18)
C25 C24 C64 C28 -3.5(3)
C23 C24 C64 C28 177.20(16)
C25 C24 C64 C20 174.02(17)
C23 C24 C64 C20 -5.3(3)
C27 C28 C64 C24 5.2(3)
C17 C28 C64 C24 -172.14(16)
C27 C28 C64 C20 -172.26(17)
C17 C28 C64 C20 10.4(3)
C21 C20 C64 C24 4.2(3)
C19 C20 C64 C24 -172.35(17)
C21 C20 C64 C28 -178.35(17)
C19 C20 C64 C28 5.1(3)
